data_7017791
loop_
_publ_author_name
'Mandal, T. N.'
'Roy, S.'
'Konar, S.'
'Jana, A.'
'Das, K.'
'Ray, S.'
'Gupta, S.'
'Saha, R.'
'El Fallah, M. S.'
'Tercero, J.'
'Butcher, R. J.'
'Chatterjee, S.'
'Kar, S. K.'

_publ_section_title
;
 Synthesis, structural, magnetic, DFT calculations and CShM studies of
 three new pentanuclear Mn(II) clusters.
;
_journal_issue 2
_journal_name_full 'Dalton transactions (Cambridge, England : 2003)'
_journal_page_first 413
_journal_page_last 423
_journal_paper_doi 10.1039/c1dt11458a
_journal_volume 41
_journal_year 2012
_chemical_formula_moiety 'C66 H66 Mn5 N36 O6, 4(Cl O4), 4(H2 O)'
_chemical_formula_sum 'C66 H74 Cl4 Mn5 N36 O26'
_chemical_formula_weight 2204.14
_chemical_name_systematic
;
?
;
_space_group_IT_number 15
_symmetry_cell_setting monoclinic
_symmetry_space_group_name_Hall '-C 2yc'
_symmetry_space_group_name_H-M 'C 1 2/c 1'
_atom_sites_solution_hydrogens geom
_atom_sites_solution_primary direct
_atom_sites_solution_secondary difmap
_audit_creation_method SHELXL-97
_cell_angle_alpha 90.00
_cell_angle_beta 111.754(2)
_cell_angle_gamma 90.00
_cell_formula_units_Z 8
_cell_length_a 34.1672(11)
_cell_length_b 19.6474(7)
_cell_length_c 29.3633(9)
_cell_measurement_reflns_used 171710
_cell_measurement_temperature 150(2)
_cell_measurement_theta_max 26.4
_cell_measurement_theta_min 1.3
_cell_volume 18307.7(11)
_computing_cell_refinement 'Bruker SMART'
_computing_data_collection 'Bruker SMART'
_computing_data_reduction 'Bruker SAINT'
_computing_molecular_graphics 'Ortep-3 for Windows (Farrugia, 1997)'
_computing_publication_material 'WINGX V1.80.05'
_computing_structure_refinement 'SHELXL-97 (Sheldrick, 1997)'
_computing_structure_solution 'SHELXS-97 (Sheldrick, 1990)'
_diffrn_ambient_temperature 150(2)
_diffrn_measured_fraction_theta_full 0.982
_diffrn_measured_fraction_theta_max 0.982
_diffrn_measurement_device_type 'CCD area detector'
_diffrn_measurement_method 'phi and omega scans'
_diffrn_radiation_monochromator graphite
_diffrn_radiation_source 'fine-focus sealed tube'
_diffrn_radiation_type MoK\a
_diffrn_radiation_wavelength 0.71073
_diffrn_reflns_av_R_equivalents 0.0799
_diffrn_reflns_av_sigmaI/netI 0.0566
_diffrn_reflns_limit_h_max 42
_diffrn_reflns_limit_h_min -42
_diffrn_reflns_limit_k_max 24
_diffrn_reflns_limit_k_min -24
_diffrn_reflns_limit_l_max 36
_diffrn_reflns_limit_l_min -36
_diffrn_reflns_number 171710
_diffrn_reflns_theta_full 26.37
_diffrn_reflns_theta_max 26.37
_diffrn_reflns_theta_min 1.28
_exptl_absorpt_coefficient_mu 0.875
_exptl_absorpt_correction_T_max 0.9098
_exptl_absorpt_correction_T_min 0.8872
_exptl_absorpt_correction_type empirical
_exptl_absorpt_process_details SADABS
_exptl_crystal_colour White
_exptl_crystal_density_diffrn 1.556
_exptl_crystal_density_method 'not measured'
_exptl_crystal_description Rectangular
_exptl_crystal_F_000 8760
_exptl_crystal_size_max 0.14
_exptl_crystal_size_mid 0.12
_exptl_crystal_size_min 0.11
_platon_squeeze_details
;
SQUEEZE was used to remove the contributions of four disordered solvent water molecule.
;
_refine_diff_density_max 1.860
_refine_diff_density_min -0.874
_refine_diff_density_rms 0.105
_refine_ls_extinction_method none
_refine_ls_goodness_of_fit_ref 1.060
_refine_ls_hydrogen_treatment constr
_refine_ls_matrix_type full
_refine_ls_number_parameters 1204
_refine_ls_number_reflns 18403
_refine_ls_number_restraints 0
_refine_ls_restrained_S_all 1.060
_refine_ls_R_factor_all 0.1062
_refine_ls_R_factor_gt 0.0718
_refine_ls_shift/su_max 0.003
_refine_ls_shift/su_mean 0.000
_refine_ls_structure_factor_coef Fsqd
_refine_ls_weighting_details 'calc w=1/[\s^2^(Fo^2^)+(0.1203P)^2^+43.9263P] where P=(Fo^2^+2Fc^2^)/3'
_refine_ls_weighting_scheme calc
_refine_ls_wR_factor_gt 0.1981
_refine_ls_wR_factor_ref 0.2153
_reflns_number_gt 11889
_reflns_number_total 18403
_reflns_threshold_expression >2\s(I)
_cod_data_source_file c1dt11458a.txt
_cod_data_source_block sksr39m
_cod_depositor_comments
;
The following automatic conversions were performed:

'_symmetry_cell_setting' value 'Monoclinic' changed to 'monoclinic'
according to /home/saulius/struct/CIF-dictionaries/cif_core.dic
dictionary named 'cif_core.dic' version 2.4.1 from
2010-06-29.

'_exptl_absorpt_correction_type' value 'Empirical'
changed to 'empirical' according to
/home/saulius/struct/CIF-dictionaries/cif_core.dic dictionary named
'cif_core.dic' version 2.4.1 from 2010-06-29.

Automatic conversion script
Id: cif_fix_values 1715 2011-07-08 13:25:40Z adriana 
;
_cod_original_cell_volume 18307.7(10)
_cod_original_sg_symbol_H-M 'C 2/c'
_cod_database_code 7017791
_alert_response
;
Alert C CHEMW03, DENSD01, PLat 041, 043, 046, 068, Calculated and Reported Values
for formula, denisty, molecular mass and F000 value.
Response
Four water molecule was present as the solvent molecule which was
removed using SQUEEZE. Thus eight hydrogen atoms and four oxygen atoms
of water molecules were added to the chemical formula to adjust
the density, molecular mass and F000 value.
Results in the chemical_formula_moiety
C72 H72 Mn5 N30 O6, 4(Cl O4), 4(H2 O).

;

loop_
_symmetry_equiv_pos_as_xyz
'x, y, z'
'-x, y, -z+1/2'
'x+1/2, y+1/2, z'
'-x+1/2, y+1/2, -z+1/2'
'-x, -y, -z'
'x, -y, z-1/2'
'-x+1/2, -y+1/2, -z'
'x+1/2, -y+1/2, z-1/2'

loop_
_atom_site_label
_atom_site_type_symbol
_atom_site_fract_x
_atom_site_fract_y
_atom_site_fract_z
_atom_site_U_iso_or_equiv
_atom_site_adp_type
_atom_site_occupancy
_atom_site_symmetry_multiplicity
_atom_site_calc_flag
_atom_site_refinement_flags
Mn1 Mn 0.30692(2) 0.34574(4) 0.31134(3) 0.0321(2) Uani 1 1 d .
Mn2 Mn 0.39172(2) 0.24429(4) 0.42215(3) 0.02888(19) Uani 1 1 d .
Mn4 Mn 0.32927(2) 0.23364(4) 0.21337(3) 0.02786(18) Uani 1 1 d .
Mn5 Mn 0.43846(2) 0.27737(4) 0.31989(3) 0.02890(19) Uani 1 1 d .
Mn3 Mn 0.33372(2) 0.10697(4) 0.32029(3) 0.0327(2) Uani 1 1 d .
Cl1 Cl 0.29600(5) 0.17632(9) 0.01289(6) 0.0566(4) Uani 1 1 d .
Cl3 Cl 0.15125(8) -0.14547(12) -0.08890(9) 0.0848(7) Uani 1 1 d .
Cl4 Cl -0.04580(7) -0.15575(11) -0.09229(8) 0.0806(6) Uani 1 1 d .
O2 O 0.38881(10) 0.15453(18) 0.37690(12) 0.0319(8) Uani 1 1 d .
O5 O 0.41399(10) 0.30789(17) 0.37657(11) 0.0303(8) Uani 1 1 d .
Cl2 Cl 0.05036(9) -0.42534(17) -0.08974(13) 0.1161(10) Uani 1 1 d .
O6 O 0.33274(10) 0.32531(17) 0.25425(12) 0.0299(7) Uani 1 1 d .
O4 O 0.39342(10) 0.21179(17) 0.26347(11) 0.0300(7) Uani 1 1 d .
O1 O 0.32847(10) 0.27047(17) 0.37172(12) 0.0316(8) Uani 1 1 d .
O3 O 0.30359(10) 0.17730(18) 0.25874(12) 0.0322(8) Uani 1 1 d .
N23 N 0.35082(14) 0.1506(2) 0.17857(15) 0.0355(10) Uani 1 1 d .
N17 N 0.26153(14) 0.2216(2) 0.16663(15) 0.0384(11) Uani 1 1 d .
N18 N 0.23290(14) 0.2379(2) 0.12284(16) 0.0416(11) Uani 1 1 d .
H18N H 0.2389 0.2566 0.0998 0.050 Uiso 1 1 calc R
N35 N 0.33365(14) 0.3155(2) 0.16328(15) 0.0335(10) Uani 1 1 d .
N27 N 0.44334(13) 0.3858(2) 0.32827(14) 0.0324(10) Uani 1 1 d .
N25 N 0.44691(14) 0.3309(2) 0.24969(15) 0.0359(10) Uani 1 1 d .
N13 N 0.31963(16) 0.0629(2) 0.38919(16) 0.0438(12) Uani 1 1 d .
N7 N 0.31941(17) 0.0217(2) 0.25382(17) 0.0462(12) Uani 1 1 d .
N4 N 0.25768(14) 0.2671(2) 0.36218(17) 0.0374(10) Uani 1 1 d .
N33 N 0.33462(14) 0.4379(2) 0.29700(14) 0.0342(10) Uani 1 1 d .
N28 N 0.44275(14) 0.4135(2) 0.37225(14) 0.0334(10) Uani 1 1 d .
N15 N 0.26783(14) 0.1126(2) 0.30739(16) 0.0393(11) Uani 1 1 d .
N11 N 0.45111(13) 0.1869(2) 0.46114(14) 0.0356(10) Uani 1 1 d .
N6 N 0.35041(16) 0.1853(3) 0.50287(17) 0.0455(12) Uani 1 1 d .
H6N H 0.3731 0.1724 0.5261 0.055 Uiso 1 1 calc R
N19 N 0.50388(13) 0.2608(3) 0.39282(16) 0.0392(11) Uani 1 1 d .
N3 N 0.25242(13) 0.3010(2) 0.31844(15) 0.0369(10) Uani 1 1 d .
N1 N 0.24074(15) 0.3669(3) 0.23747(17) 0.0439(12) Uani 1 1 d .
N9 N 0.38770(14) 0.0456(2) 0.32924(15) 0.0369(10) Uani 1 1 d .
N26 N 0.45764(16) 0.4956(2) 0.30811(18) 0.0477(12) Uani 1 1 d .
H26A H 0.4578 0.5121 0.3353 0.057 Uiso 1 1 calc R
H26B H 0.4621 0.5217 0.2870 0.057 Uiso 1 1 calc R
N24 N 0.33717(15) 0.1124(2) 0.13788(16) 0.0411(11) Uani 1 1 d .
H24N H 0.3136 0.1191 0.1140 0.049 Uiso 1 1 calc R
N5 N 0.34972(14) 0.2119(2) 0.46042(15) 0.0355(10) Uani 1 1 d .
N31 N 0.32294(14) 0.4258(2) 0.37924(15) 0.0381(11) Uani 1 1 d .
O10 O 0.26909(16) 0.1766(3) -0.03648(17) 0.0721(14) Uani 1 1 d .
N10 N 0.42360(14) 0.0559(2) 0.37249(15) 0.0380(10) Uani 1 1 d .
N21 N 0.46908(13) 0.1820(2) 0.31668(16) 0.0352(10) Uani 1 1 d .
N34 N 0.34210(13) 0.4423(2) 0.25318(14) 0.0322(10) Uani 1 1 d .
N2 N 0.18243(15) 0.2694(3) 0.2952(2) 0.0590(15) Uani 1 1 d .
H2A H 0.1871 0.2490 0.3226 0.071 Uiso 1 1 calc R
H2B H 0.1574 0.2700 0.2731 0.071 Uiso 1 1 calc R
N30 N 0.41628(15) 0.3714(3) 0.50744(16) 0.0416(11) Uani 1 1 d .
H30N H 0.4090 0.3526 0.5295 0.050 Uiso 1 1 calc R
N32 N 0.36510(16) 0.5451(2) 0.31603(19) 0.0491(13) Uani 1 1 d .
H32A H 0.3692 0.5476 0.2889 0.059 Uiso 1 1 calc R
H32B H 0.3727 0.5781 0.3367 0.059 Uiso 1 1 calc R
N36 N 0.33076(14) 0.3268(2) 0.11716(15) 0.0353(10) Uani 1 1 d .
H36N H 0.3278 0.2949 0.0961 0.042 Uiso 1 1 calc R
N22 N 0.44921(13) 0.1379(2) 0.27742(16) 0.0369(10) Uani 1 1 d .
N12 N 0.48721(15) 0.1910(3) 0.50155(17) 0.0473(12) Uani 1 1 d .
H12N H 0.4938 0.2245 0.5219 0.057 Uiso 1 1 calc R
N16 N 0.24084(14) 0.1394(2) 0.26339(16) 0.0386(11) Uani 1 1 d .
N29 N 0.41294(15) 0.3411(2) 0.46490(15) 0.0375(10) Uani 1 1 d .
N14 N 0.20824(16) 0.0955(3) 0.3275(2) 0.0543(14) Uani 1 1 d .
H14A H 0.1916 0.1115 0.2999 0.065 Uiso 1 1 calc R
H14B H 0.1982 0.0815 0.3488 0.065 Uiso 1 1 calc R
O9 O 0.33278(17) 0.1373(3) 0.0200(2) 0.0868(17) Uani 1 1 d .
C19 C 0.45474(15) 0.1296(3) 0.43975(19) 0.0344(12) Uani 1 1 d .
C63 C 0.33814(16) 0.3773(3) 0.18375(18) 0.0316(11) Uani 1 1 d .
C49 C 0.44856(15) 0.3995(3) 0.25205(18) 0.0325(11) Uani 1 1 d .
O8 O 0.27444(17) 0.1466(4) 0.0413(2) 0.102(2) Uani 1 1 d .
C50 C 0.45039(16) 0.4291(3) 0.29858(19) 0.0330(11) Uani 1 1 d .
C56 C 0.3157(2) 0.4181(3) 0.4205(2) 0.0519(16) Uani 1 1 d .
H56 H 0.3068 0.3758 0.4270 0.062 Uiso 1 1 calc R
C45 C 0.44270(17) 0.3010(3) 0.2075(2) 0.0417(13) Uani 1 1 d .
H45 H 0.4415 0.2537 0.2058 0.050 Uiso 1 1 calc R
C48 C 0.44672(18) 0.4393(3) 0.2122(2) 0.0436(14) Uani 1 1 d .
H48 H 0.4481 0.4865 0.2145 0.052 Uiso 1 1 calc R
C52 C 0.42716(17) 0.3873(3) 0.44214(18) 0.0348(12) Uani 1 1 d .
C5 C 0.20632(18) 0.3360(3) 0.2399(2) 0.0415(13) Uani 1 1 d .
C38 C 0.52489(17) 0.2034(3) 0.3906(2) 0.0431(14) Uani 1 1 d .
C6 C 0.21386(17) 0.2998(3) 0.2869(2) 0.0391(13) Uani 1 1 d .
N8 N 0.42546(19) -0.0429(3) 0.3122(2) 0.0613(15) Uani 1 1 d .
H8A H 0.4473 -0.0353 0.3382 0.074 Uiso 1 1 calc R
H8B H 0.4257 -0.0754 0.2927 0.074 Uiso 1 1 calc R
N20 N 0.51592(16) 0.0929(3) 0.3526(2) 0.0636(16) Uani 1 1 d .
H20A H 0.5034 0.0651 0.3290 0.076 Uiso 1 1 calc R
H20B H 0.5377 0.0798 0.3770 0.076 Uiso 1 1 calc R
C18 C 0.42041(16) 0.1125(3) 0.39254(18) 0.0312(11) Uani 1 1 d .
C61 C 0.34712(17) 0.4904(3) 0.32596(19) 0.0389(13) Uani 1 1 d .
C60 C 0.3381(2) 0.4855(3) 0.37115(18) 0.0410(14) Uani 1 1 d .
C62 C 0.33873(15) 0.3819(3) 0.23438(17) 0.0310(11) Uani 1 1 d .
C9 C 0.28413(19) 0.2050(3) 0.4615(2) 0.0470(15) Uani 1 1 d .
H9 H 0.2550 0.2083 0.4518 0.056 Uiso 1 1 calc R
C28 C 0.25006(18) 0.0924(3) 0.3376(2) 0.0411(13) Uani 1 1 d .
O7 O 0.30978(19) 0.2442(3) 0.0287(2) 0.0831(17) Uani 1 1 d .
C30 C 0.23951(16) 0.1949(3) 0.19157(18) 0.0342(12) Uani 1 1 d .
C20 C 0.49213(18) 0.0959(3) 0.4663(2) 0.0473(15) Uani 1 1 d .
H20 H 0.5016 0.0549 0.4583 0.057 Uiso 1 1 calc R
C47 C 0.44280(19) 0.4064(4) 0.1686(2) 0.0488(15) Uani 1 1 d .
H47 H 0.4421 0.4316 0.1416 0.059 Uiso 1 1 calc R
C42 C 0.39793(19) 0.0688(3) 0.1820(2) 0.0421(13) Uani 1 1 d .
H42 H 0.4219 0.0417 0.1935 0.051 Uiso 1 1 calc R
C41 C 0.38833(17) 0.1247(3) 0.20552(19) 0.0339(11) Uani 1 1 d .
C7 C 0.29717(16) 0.2556(3) 0.38636(18) 0.0328(11) Uani 1 1 d .
C23 C 0.3481(2) 0.0357(4) 0.4297(2) 0.0549(17) Uani 1 1 d .
H23 H 0.3764 0.0377 0.4339 0.066 Uiso 1 1 calc R
C12 C 0.2845(2) 0.0152(3) 0.2140(2) 0.0557(17) Uani 1 1 d .
H12 H 0.2606 0.0393 0.2122 0.067 Uiso 1 1 calc R
C17 C 0.3911(2) -0.0044(3) 0.3021(2) 0.0475(15) Uani 1 1 d .
C53 C 0.4396(2) 0.4457(3) 0.4698(2) 0.0461(14) Uani 1 1 d .
H53 H 0.4508 0.4849 0.4615 0.055 Uiso 1 1 calc R
C39 C 0.50160(17) 0.1558(3) 0.3513(2) 0.0437(14) Uani 1 1 d .
C37 C 0.5659(2) 0.1906(4) 0.4225(2) 0.0630(19) Uani 1 1 d .
H37 H 0.5797 0.1508 0.4201 0.076 Uiso 1 1 calc R
C8 C 0.30887(16) 0.2237(3) 0.43434(19) 0.0343(11) Uani 1 1 d .
C64 C 0.33790(17) 0.4275(3) 0.14998(18) 0.0361(12) Uani 1 1 d .
H64 H 0.3405 0.4742 0.1552 0.043 Uiso 1 1 calc R
C32 C 0.19377(17) 0.2218(3) 0.1190(2) 0.0457(14) Uani 1 1 d .
C4 C 0.16744(19) 0.3379(3) 0.2023(2) 0.0534(16) Uani 1 1 d .
H4 H 0.1441 0.3175 0.2057 0.064 Uiso 1 1 calc R
C27 C 0.27950(19) 0.0605(3) 0.3834(2) 0.0433(14) Uani 1 1 d .
O16 O 0.1165(3) -0.1697(4) -0.0821(3) 0.121(3) Uani 1 1 d .
O17 O 0.1638(3) -0.1964(4) -0.1153(3) 0.138(3) Uani 1 1 d .
C46 C 0.43995(19) 0.3374(4) 0.1656(2) 0.0513(16) Uani 1 1 d .
H46 H 0.4363 0.3150 0.1364 0.062 Uiso 1 1 calc R
C10 C 0.3120(2) 0.1809(3) 0.5053(2) 0.0495(15) Uani 1 1 d .
C65 C 0.33300(18) 0.3930(3) 0.10721(19) 0.0395(13) Uani 1 1 d .
C16 C 0.3533(2) -0.0146(3) 0.2568(2) 0.0497(16) Uani 1 1 d .
C51 C 0.42756(16) 0.3689(3) 0.39314(18) 0.0319(11) Uani 1 1 d .
C26 C 0.2652(2) 0.0313(3) 0.4172(2) 0.0534(16) Uani 1 1 d .
H26 H 0.2367 0.0307 0.4122 0.064 Uiso 1 1 calc R
C54 C 0.4323(2) 0.4343(3) 0.5112(2) 0.0514(16) Uani 1 1 d .
C2 C 0.1985(2) 0.4010(4) 0.1552(2) 0.0543(17) Uani 1 1 d .
H2 H 0.1967 0.4224 0.1262 0.065 Uiso 1 1 calc R
C34 C 0.52312(18) 0.3059(4) 0.4285(2) 0.0474(15) Uani 1 1 d .
H34 H 0.5086 0.3449 0.4310 0.057 Uiso 1 1 calc R
C31 C 0.19652(17) 0.1941(3) 0.1622(2) 0.0450(14) Uani 1 1 d .
H31 H 0.1745 0.1780 0.1707 0.054 Uiso 1 1 calc R
C24 C 0.3371(3) 0.0051(4) 0.4654(2) 0.068(2) Uani 1 1 d .
H24 H 0.3574 -0.0138 0.4932 0.082 Uiso 1 1 calc R
C29 C 0.26271(15) 0.1694(3) 0.24158(17) 0.0311(11) Uani 1 1 d .
C33 C 0.1567(2) 0.2351(4) 0.0715(3) 0.070(2) Uani 1 1 d .
H33A H 0.1494 0.2825 0.0695 0.105 Uiso 1 1 calc R
H33B H 0.1330 0.2083 0.0709 0.105 Uiso 1 1 calc R
H33C H 0.1642 0.2229 0.0442 0.105 Uiso 1 1 calc R
C66 C 0.3306(2) 0.4174(4) 0.0584(2) 0.0586(18) Uani 1 1 d .
H66A H 0.3556 0.4041 0.0532 0.088 Uiso 1 1 calc R
H66B H 0.3282 0.4661 0.0571 0.088 Uiso 1 1 calc R
H66C H 0.3064 0.3978 0.0334 0.088 Uiso 1 1 calc R
C43 C 0.36424(19) 0.0625(3) 0.1384(2) 0.0440(14) Uani 1 1 d .
C57 C 0.3206(3) 0.4688(4) 0.4532(2) 0.070(2) Uani 1 1 d .
H57 H 0.3145 0.4614 0.4812 0.084 Uiso 1 1 calc R
C21 C 0.51147(18) 0.1349(3) 0.5054(2) 0.0509(16) Uani 1 1 d .
C14 C 0.3169(3) -0.0640(4) 0.1784(2) 0.070(2) Uani 1 1 d .
H14 H 0.3159 -0.0939 0.1535 0.084 Uiso 1 1 calc R
C13 C 0.2827(3) -0.0266(4) 0.1745(2) 0.065(2) Uani 1 1 d .
H13 H 0.2585 -0.0285 0.1462 0.078 Uiso 1 1 calc R
C40 C 0.41199(15) 0.1599(2) 0.25247(18) 0.0292(11) Uani 1 1 d .
C1 C 0.2365(2) 0.3989(4) 0.1956(2) 0.0530(16) Uani 1 1 d .
H1 H 0.2599 0.4205 0.1932 0.064 Uiso 1 1 calc R
C15 C 0.3531(3) -0.0577(4) 0.2193(2) 0.0631(19) Uani 1 1 d .
H15 H 0.3771 -0.0821 0.2218 0.076 Uiso 1 1 calc R
C25 C 0.2948(3) 0.0033(4) 0.4584(2) 0.067(2) Uani 1 1 d .
H25 H 0.2864 -0.0170 0.4818 0.080 Uiso 1 1 calc R
C22 C 0.5533(2) 0.1279(4) 0.5472(3) 0.074(2) Uani 1 1 d .
H22A H 0.5533 0.0872 0.5653 0.111 Uiso 1 1 calc R
H22B H 0.5578 0.1666 0.5684 0.111 Uiso 1 1 calc R
H22C H 0.5754 0.1255 0.5344 0.111 Uiso 1 1 calc R
C11 C 0.3047(3) 0.1519(4) 0.5483(3) 0.072(2) Uani 1 1 d .
H11A H 0.3298 0.1295 0.5695 0.108 Uiso 1 1 calc R
H11B H 0.2820 0.1197 0.5372 0.108 Uiso 1 1 calc R
H11C H 0.2975 0.1879 0.5660 0.108 Uiso 1 1 calc R
C3 C 0.1642(2) 0.3707(4) 0.1596(2) 0.063(2) Uani 1 1 d .
H3 H 0.1384 0.3723 0.1335 0.076 Uiso 1 1 calc R
C55 C 0.4395(3) 0.4786(4) 0.5558(2) 0.077(2) Uani 1 1 d .
H55A H 0.4195 0.4667 0.5705 0.116 Uiso 1 1 calc R
H55B H 0.4360 0.5256 0.5462 0.116 Uiso 1 1 calc R
H55C H 0.4676 0.4715 0.5792 0.116 Uiso 1 1 calc R
C36 C 0.5853(2) 0.2385(4) 0.4576(3) 0.066(2) Uani 1 1 d .
H36 H 0.6131 0.2319 0.4788 0.079 Uiso 1 1 calc R
C59 C 0.3443(3) 0.5402(4) 0.4031(2) 0.074(2) Uani 1 1 d .
H59 H 0.3547 0.5811 0.3964 0.089 Uiso 1 1 calc R
C44 C 0.3556(3) 0.0128(4) 0.0979(2) 0.068(2) Uani 1 1 d .
H44A H 0.3307 -0.0127 0.0945 0.103 Uiso 1 1 calc R
H44B H 0.3791 -0.0177 0.1051 0.103 Uiso 1 1 calc R
H44C H 0.3514 0.0366 0.0679 0.103 Uiso 1 1 calc R
C35 C 0.5641(2) 0.2961(4) 0.4616(2) 0.064(2) Uani 1 1 d .
H35 H 0.5769 0.3279 0.4861 0.077 Uiso 1 1 calc R
O11 O 0.0624(3) -0.4867(5) -0.0631(3) 0.154(4) Uani 1 1 d .
O14 O 0.0755(3) -0.3726(6) -0.0741(5) 0.219(6) Uani 1 1 d .
O19 O -0.0311(3) -0.1072(6) -0.1172(4) 0.197(5) Uani 1 1 d .
C58 C 0.3351(4) 0.5334(4) 0.4446(3) 0.099(4) Uani 1 1 d .
H58 H 0.3382 0.5696 0.4660 0.119 Uiso 1 1 calc R
O21 O -0.0845(3) -0.1731(8) -0.1213(4) 0.227(7) Uani 1 1 d .
O12 O 0.0537(7) -0.4309(11) -0.1364(6) 0.327(11) Uani 1 1 d .
O20 O -0.0174(3) -0.2022(5) -0.0764(5) 0.213(6) Uani 1 1 d .
O22 O -0.0481(8) -0.1274(7) -0.0507(6) 0.308(11) Uani 1 1 d .
O15 O 0.1822(3) -0.1404(8) -0.0382(5) 0.240(8) Uani 1 1 d .
O13 O 0.0077(3) -0.4180(8) -0.1041(5) 0.236(7) Uani 1 1 d .
O18 O 0.1500(6) -0.0879(4) -0.1091(5) 0.266(9) Uani 1 1 d .

loop_
_atom_site_aniso_label
_atom_site_aniso_U_11
_atom_site_aniso_U_22
_atom_site_aniso_U_33
_atom_site_aniso_U_23
_atom_site_aniso_U_13
_atom_site_aniso_U_12
Mn1 0.0388(4) 0.0326(4) 0.0250(4) 0.0018(3) 0.0119(3) 0.0023(3)
Mn2 0.0311(4) 0.0288(4) 0.0250(4) 0.0006(3) 0.0085(3) 0.0009(3)
Mn4 0.0306(4) 0.0280(4) 0.0226(4) 0.0006(3) 0.0071(3) -0.0021(3)
Mn5 0.0309(4) 0.0305(4) 0.0241(4) -0.0036(3) 0.0089(3) -0.0015(3)
Mn3 0.0343(4) 0.0355(4) 0.0236(4) 0.0025(3) 0.0054(3) -0.0056(3)
Cl1 0.0537(9) 0.0627(10) 0.0478(9) -0.0003(7) 0.0123(7) -0.0028(8)
Cl3 0.0987(15) 0.0774(14) 0.1116(18) -0.0338(13) 0.0777(15) -0.0242(12)
Cl4 0.0858(14) 0.0769(14) 0.0842(14) 0.0405(11) 0.0376(12) 0.0206(11)
O2 0.0286(17) 0.0345(19) 0.0276(17) -0.0006(14) 0.0044(14) 0.0030(15)
O5 0.0337(18) 0.0304(19) 0.0270(17) -0.0067(14) 0.0116(15) -0.0039(15)
Cl2 0.0926(18) 0.117(2) 0.152(3) -0.055(2) 0.0612(18) -0.0292(17)
O6 0.0373(18) 0.0263(18) 0.0283(17) 0.0010(14) 0.0145(15) -0.0051(15)
O4 0.0328(17) 0.0297(18) 0.0265(17) -0.0042(14) 0.0097(14) -0.0003(15)
O1 0.0317(17) 0.034(2) 0.0311(18) 0.0039(14) 0.0141(15) 0.0030(15)
O3 0.0261(17) 0.039(2) 0.0267(17) -0.0006(15) 0.0042(14) -0.0026(15)
N23 0.041(2) 0.037(2) 0.027(2) -0.0081(18) 0.0116(19) -0.006(2)
N17 0.035(2) 0.042(3) 0.027(2) 0.0082(19) -0.0013(18) -0.008(2)
N18 0.037(2) 0.044(3) 0.032(2) 0.009(2) -0.0020(19) -0.003(2)
N35 0.040(2) 0.034(2) 0.027(2) -0.0009(18) 0.0131(19) -0.0023(19)
N27 0.036(2) 0.038(2) 0.026(2) -0.0057(18) 0.0143(18) -0.0069(19)
N25 0.036(2) 0.041(3) 0.032(2) -0.0031(19) 0.0134(19) -0.004(2)
N13 0.061(3) 0.044(3) 0.027(2) -0.002(2) 0.017(2) -0.020(2)
N7 0.061(3) 0.035(3) 0.037(3) 0.000(2) 0.012(2) -0.013(2)
N4 0.036(2) 0.037(3) 0.042(3) 0.007(2) 0.017(2) 0.003(2)
N33 0.047(2) 0.030(2) 0.024(2) -0.0005(17) 0.0108(19) 0.001(2)
N28 0.043(2) 0.034(2) 0.025(2) -0.0034(17) 0.0139(19) -0.003(2)
N15 0.036(2) 0.049(3) 0.031(2) 0.000(2) 0.0103(19) -0.014(2)
N11 0.030(2) 0.044(3) 0.023(2) 0.0040(18) -0.0016(17) -0.002(2)
N6 0.058(3) 0.047(3) 0.034(2) 0.016(2) 0.020(2) 0.018(2)
N19 0.031(2) 0.054(3) 0.030(2) 0.001(2) 0.0083(18) 0.001(2)
N3 0.033(2) 0.041(3) 0.033(2) 0.0059(19) 0.0080(19) 0.008(2)
N1 0.043(3) 0.048(3) 0.037(3) 0.005(2) 0.012(2) 0.015(2)
N9 0.047(3) 0.029(2) 0.033(2) -0.0063(18) 0.013(2) -0.001(2)
N26 0.068(3) 0.034(3) 0.046(3) 0.002(2) 0.026(3) -0.008(2)
N24 0.049(3) 0.037(3) 0.030(2) -0.0081(19) 0.006(2) -0.011(2)
N5 0.042(2) 0.036(2) 0.028(2) 0.0115(18) 0.0127(19) 0.007(2)
N31 0.049(3) 0.037(3) 0.027(2) -0.0014(18) 0.012(2) 0.005(2)
O10 0.071(3) 0.090(4) 0.045(3) 0.004(2) 0.010(2) -0.006(3)
N10 0.040(2) 0.036(3) 0.033(2) -0.0041(19) 0.008(2) 0.001(2)
N21 0.029(2) 0.040(3) 0.037(2) -0.0048(19) 0.0125(19) 0.0014(19)
N34 0.041(2) 0.033(2) 0.023(2) -0.0047(17) 0.0113(18) 0.0028(19)
N2 0.033(2) 0.052(3) 0.077(4) 0.017(3) 0.004(3) -0.002(2)
N30 0.053(3) 0.048(3) 0.028(2) -0.008(2) 0.021(2) -0.004(2)
N32 0.063(3) 0.031(3) 0.053(3) -0.009(2) 0.021(3) -0.007(2)
N36 0.046(3) 0.037(2) 0.025(2) -0.0034(18) 0.0153(19) -0.006(2)
N22 0.036(2) 0.036(2) 0.038(2) -0.0095(19) 0.012(2) -0.002(2)
N12 0.041(3) 0.049(3) 0.037(3) -0.002(2) -0.003(2) -0.005(2)
N16 0.035(2) 0.047(3) 0.033(2) 0.002(2) 0.0116(19) -0.006(2)
N29 0.048(3) 0.041(3) 0.027(2) -0.0006(19) 0.018(2) 0.000(2)
N14 0.052(3) 0.056(3) 0.063(3) 0.012(3) 0.032(3) -0.008(3)
O9 0.070(3) 0.057(3) 0.131(5) 0.000(3) 0.035(3) 0.005(3)
C19 0.030(2) 0.033(3) 0.038(3) 0.001(2) 0.009(2) 0.001(2)
C63 0.035(3) 0.033(3) 0.026(2) -0.001(2) 0.011(2) 0.003(2)
C49 0.025(2) 0.041(3) 0.032(3) 0.003(2) 0.011(2) -0.004(2)
O8 0.061(3) 0.171(7) 0.066(3) 0.050(4) 0.016(3) -0.009(4)
C50 0.034(3) 0.028(3) 0.037(3) 0.002(2) 0.013(2) -0.003(2)
C56 0.074(4) 0.045(4) 0.037(3) -0.003(3) 0.020(3) 0.010(3)
C45 0.044(3) 0.048(3) 0.039(3) -0.006(3) 0.022(3) -0.004(3)
C48 0.053(3) 0.046(3) 0.037(3) 0.008(2) 0.022(3) 0.001(3)
C52 0.042(3) 0.035(3) 0.027(3) -0.005(2) 0.012(2) 0.001(2)
C5 0.042(3) 0.035(3) 0.038(3) -0.004(2) 0.005(2) 0.009(2)
C38 0.032(3) 0.055(4) 0.037(3) 0.001(3) 0.007(2) -0.002(3)
C6 0.038(3) 0.037(3) 0.037(3) -0.001(2) 0.008(2) 0.008(2)
N8 0.070(4) 0.044(3) 0.072(4) -0.013(3) 0.028(3) 0.004(3)
N20 0.042(3) 0.053(3) 0.083(4) -0.013(3) 0.009(3) 0.010(3)
C18 0.033(3) 0.028(3) 0.032(3) 0.003(2) 0.012(2) 0.001(2)
C61 0.040(3) 0.037(3) 0.035(3) 0.000(2) 0.009(2) 0.009(2)
C60 0.065(4) 0.028(3) 0.024(3) -0.001(2) 0.009(2) 0.014(3)
C62 0.032(2) 0.035(3) 0.025(2) 0.005(2) 0.010(2) 0.000(2)
C9 0.049(3) 0.037(3) 0.064(4) 0.017(3) 0.032(3) 0.007(3)
C28 0.049(3) 0.037(3) 0.044(3) -0.007(2) 0.026(3) -0.017(3)
O7 0.101(4) 0.070(4) 0.073(4) -0.027(3) 0.025(3) -0.005(3)
C30 0.034(3) 0.031(3) 0.032(3) -0.001(2) 0.006(2) -0.004(2)
C20 0.043(3) 0.046(3) 0.041(3) 0.004(3) 0.002(3) 0.009(3)
C47 0.053(3) 0.064(4) 0.036(3) 0.015(3) 0.024(3) 0.006(3)
C42 0.051(3) 0.038(3) 0.041(3) -0.013(2) 0.022(3) -0.010(3)
C41 0.046(3) 0.023(3) 0.036(3) -0.003(2) 0.019(2) -0.004(2)
C7 0.038(3) 0.030(3) 0.030(3) 0.003(2) 0.012(2) 0.003(2)
C23 0.059(4) 0.067(4) 0.035(3) 0.007(3) 0.014(3) -0.022(3)
C12 0.071(4) 0.049(4) 0.038(3) -0.006(3) 0.008(3) -0.018(3)
C17 0.065(4) 0.034(3) 0.045(3) -0.003(3) 0.023(3) -0.008(3)
C53 0.068(4) 0.032(3) 0.041(3) -0.005(2) 0.024(3) -0.007(3)
C39 0.029(3) 0.045(3) 0.052(3) 0.006(3) 0.009(2) 0.006(2)
C37 0.043(3) 0.077(5) 0.056(4) 0.005(4) 0.004(3) 0.015(3)
C8 0.039(3) 0.028(3) 0.036(3) 0.005(2) 0.015(2) 0.001(2)
C64 0.045(3) 0.029(3) 0.031(3) 0.005(2) 0.011(2) 0.001(2)
C32 0.036(3) 0.043(3) 0.047(3) 0.007(3) 0.001(3) 0.003(3)
C4 0.039(3) 0.058(4) 0.048(4) 0.002(3) -0.002(3) 0.001(3)
C27 0.059(4) 0.042(3) 0.034(3) -0.009(2) 0.023(3) -0.023(3)
O16 0.145(6) 0.114(6) 0.160(7) 0.000(5) 0.122(6) -0.003(5)
O17 0.207(9) 0.095(5) 0.185(8) -0.045(5) 0.156(7) -0.017(5)
C46 0.042(3) 0.078(5) 0.036(3) -0.009(3) 0.018(3) -0.007(3)
C10 0.065(4) 0.039(3) 0.060(4) 0.014(3) 0.041(3) 0.015(3)
C65 0.048(3) 0.039(3) 0.035(3) 0.005(2) 0.020(2) -0.007(3)
C16 0.077(4) 0.038(3) 0.037(3) -0.009(2) 0.026(3) -0.018(3)
C51 0.033(3) 0.029(3) 0.029(3) -0.007(2) 0.006(2) 0.000(2)
C26 0.068(4) 0.059(4) 0.041(3) -0.002(3) 0.029(3) -0.019(3)
C54 0.071(4) 0.045(4) 0.038(3) -0.014(3) 0.020(3) -0.003(3)
C2 0.058(4) 0.066(4) 0.033(3) 0.009(3) 0.011(3) 0.017(3)
C34 0.038(3) 0.067(4) 0.039(3) -0.013(3) 0.016(3) -0.004(3)
C31 0.034(3) 0.056(4) 0.039(3) -0.001(3) 0.006(2) -0.003(3)
C24 0.086(5) 0.076(5) 0.031(3) 0.015(3) 0.009(3) -0.028(4)
C29 0.032(2) 0.034(3) 0.024(2) -0.003(2) 0.006(2) -0.002(2)
C33 0.048(4) 0.089(6) 0.052(4) 0.019(4) -0.006(3) -0.003(4)
C66 0.083(5) 0.063(4) 0.029(3) 0.008(3) 0.020(3) -0.005(4)
C43 0.056(3) 0.039(3) 0.042(3) -0.010(2) 0.024(3) -0.014(3)
C57 0.128(7) 0.050(4) 0.042(4) -0.001(3) 0.043(4) 0.013(4)
C21 0.039(3) 0.058(4) 0.042(3) 0.009(3) -0.001(3) 0.010(3)
C14 0.114(7) 0.057(5) 0.041(4) -0.017(3) 0.032(4) -0.041(5)
C13 0.097(6) 0.050(4) 0.039(4) -0.006(3) 0.016(4) -0.031(4)
C40 0.032(2) 0.027(3) 0.030(3) -0.005(2) 0.013(2) -0.002(2)
C1 0.046(3) 0.072(5) 0.035(3) 0.010(3) 0.007(3) 0.018(3)
C15 0.089(5) 0.054(4) 0.054(4) -0.020(3) 0.035(4) -0.018(4)
C25 0.087(5) 0.076(5) 0.040(4) 0.010(3) 0.027(4) -0.021(4)
C22 0.043(4) 0.094(6) 0.057(4) -0.001(4) -0.013(3) 0.016(4)
C11 0.101(6) 0.064(5) 0.066(5) 0.033(4) 0.049(5) 0.023(4)
C3 0.062(4) 0.059(4) 0.037(3) -0.006(3) -0.017(3) 0.013(4)
C55 0.130(7) 0.064(5) 0.046(4) -0.028(3) 0.042(4) -0.019(5)
C36 0.040(3) 0.089(6) 0.050(4) -0.009(4) -0.007(3) 0.008(4)
C59 0.138(8) 0.044(4) 0.047(4) -0.002(3) 0.042(5) 0.000(4)
C44 0.108(6) 0.046(4) 0.052(4) -0.018(3) 0.030(4) -0.009(4)
C35 0.041(3) 0.099(6) 0.039(3) -0.017(4) -0.001(3) 0.003(4)
O11 0.136(7) 0.134(7) 0.166(8) 0.068(6) 0.026(6) -0.019(6)
O14 0.109(6) 0.178(10) 0.289(14) -0.109(10) -0.020(8) -0.058(7)
O19 0.142(7) 0.220(11) 0.226(10) 0.167(9) 0.065(7) 0.002(7)
C58 0.215(12) 0.055(5) 0.040(4) -0.016(3) 0.061(6) -0.004(6)
O21 0.089(6) 0.364(18) 0.189(10) 0.134(12) 0.007(6) -0.050(8)
O12 0.45(3) 0.38(2) 0.279(17) -0.016(16) 0.29(2) 0.09(2)
O20 0.107(6) 0.170(9) 0.309(14) 0.165(10) 0.017(7) 0.052(6)
O22 0.61(3) 0.159(11) 0.329(19) -0.054(12) 0.38(2) -0.063(15)
O15 0.118(7) 0.350(19) 0.213(12) -0.158(13) 0.017(8) -0.016(9)
O13 0.073(5) 0.339(18) 0.277(14) -0.049(13) 0.042(7) -0.045(8)
O18 0.60(3) 0.061(5) 0.315(15) 0.007(7) 0.377(19) -0.007(9)

loop_
_atom_type_symbol
_atom_type_description
_atom_type_scat_dispersion_real
_atom_type_scat_dispersion_imag
_atom_type_scat_source
C C 0.0033 0.0016 'International Tables Vol C Tables 4.2.6.8 and 6.1.1.4'
H H 0.0000 0.0000 'International Tables Vol C Tables 4.2.6.8 and 6.1.1.4'
N N 0.0061 0.0033 'International Tables Vol C Tables 4.2.6.8 and 6.1.1.4'
O O 0.0106 0.0060 'International Tables Vol C Tables 4.2.6.8 and 6.1.1.4'
Cl Cl 0.1484 0.1585 'International Tables Vol C Tables 4.2.6.8 and 6.1.1.4'
Mn Mn 0.3368 0.7283 'International Tables Vol C Tables 4.2.6.8 and 6.1.1.4'

loop_
_geom_angle_atom_site_label_1
_geom_angle_atom_site_label_2
_geom_angle_atom_site_label_3
_geom_angle
N3 Mn1 N33 145.67(17)
N3 Mn1 O6 127.48(15)
N33 Mn1 O6 71.06(14)
N3 Mn1 O1 71.97(14)
N33 Mn1 O1 132.65(14)
O6 Mn1 O1 112.32(13)
N3 Mn1 N31 97.21(17)
N33 Mn1 N31 68.65(16)
O6 Mn1 N31 135.13(15)
O1 Mn1 N31 82.47(14)
N3 Mn1 N1 67.42(16)
N33 Mn1 N1 90.68(16)
O6 Mn1 N1 81.93(14)
O1 Mn1 N1 136.48(15)
N31 Mn1 N1 117.06(15)
O5 Mn2 O1 86.04(13)
O5 Mn2 O2 92.13(13)
O1 Mn2 O2 88.12(13)
O5 Mn2 N5 156.94(15)
O1 Mn2 N5 75.37(14)
O2 Mn2 N5 100.62(15)
O5 Mn2 N11 98.49(15)
O1 Mn2 N11 162.12(15)
O2 Mn2 N11 74.48(14)
N5 Mn2 N11 103.38(16)
O5 Mn2 N29 75.05(14)
O1 Mn2 N29 102.29(15)
O2 Mn2 N29 162.67(15)
N5 Mn2 N29 95.45(17)
N11 Mn2 N29 95.59(16)
O6 Mn4 O3 92.07(13)
O6 Mn4 O4 87.39(13)
O3 Mn4 O4 91.11(13)
O6 Mn4 N23 158.13(15)
O3 Mn4 N23 100.97(15)
O4 Mn4 N23 74.98(14)
O6 Mn4 N35 76.06(14)
O3 Mn4 N35 157.62(15)
O4 Mn4 N35 106.94(14)
N23 Mn4 N35 96.51(17)
O6 Mn4 N17 105.32(16)
O3 Mn4 N17 75.96(14)
O4 Mn4 N17 161.97(15)
N23 Mn4 N17 94.91(17)
N35 Mn4 N17 88.78(16)
N27 Mn5 N21 147.86(16)
N27 Mn5 O5 71.22(14)
N21 Mn5 O5 126.36(15)
N27 Mn5 O4 131.93(14)
N21 Mn5 O4 71.11(14)
O5 Mn5 O4 111.77(12)
N27 Mn5 N25 68.77(15)
N21 Mn5 N25 97.28(16)
O5 Mn5 N25 136.20(14)
O4 Mn5 N25 83.39(14)
N27 Mn5 N19 91.42(16)
N21 Mn5 N19 68.17(16)
O5 Mn5 N19 81.75(14)
O4 Mn5 N19 136.53(15)
N25 Mn5 N19 115.99(15)
N9 Mn3 N15 148.58(18)
N9 Mn3 O3 125.04(16)
N15 Mn3 O3 71.46(15)
N9 Mn3 O2 71.91(14)
N15 Mn3 O2 131.21(16)
O3 Mn3 O2 111.18(13)
N9 Mn3 N13 97.26(18)
N15 Mn3 N13 69.07(17)
O3 Mn3 N13 137.43(16)
O2 Mn3 N13 84.23(14)
N9 Mn3 N7 67.98(17)
N15 Mn3 N7 90.45(18)
O3 Mn3 N7 83.24(14)
O2 Mn3 N7 138.09(16)
N13 Mn3 N7 112.09(16)
O10 Cl1 O9 111.2(4)
O10 Cl1 O8 108.9(3)
O9 Cl1 O8 108.3(4)
O10 Cl1 O7 110.0(4)
O9 Cl1 O7 106.7(4)
O8 Cl1 O7 111.8(4)
O18 Cl3 O16 120.0(9)
O18 Cl3 O17 109.7(6)
O16 Cl3 O17 106.8(5)
O18 Cl3 O15 107.4(10)
O16 Cl3 O15 102.2(7)
O17 Cl3 O15 110.4(7)
O20 Cl4 O21 119.3(9)
O20 Cl4 O22 104.4(11)
O21 Cl4 O22 107.7(11)
O20 Cl4 O19 107.7(7)
O21 Cl4 O19 107.8(6)
O22 Cl4 O19 109.7(8)
C18 O2 Mn2 116.9(3)
C18 O2 Mn3 111.2(3)
Mn2 O2 Mn3 129.31(16)
C51 O5 Mn2 117.1(3)
C51 O5 Mn5 110.4(3)
Mn2 O5 Mn5 128.92(16)
O14 Cl2 O13 120.6(9)
O14 Cl2 O11 117.4(7)
O13 Cl2 O11 108.7(8)
O14 Cl2 O12 96.9(11)
O13 Cl2 O12 99.7(11)
O11 Cl2 O12 111.0(9)
C62 O6 Mn4 116.8(3)
C62 O6 Mn1 111.0(3)
Mn4 O6 Mn1 128.69(16)
C40 O4 Mn4 116.5(3)
C40 O4 Mn5 112.0(3)
Mn4 O4 Mn5 129.58(16)
C7 O1 Mn2 116.4(3)
C7 O1 Mn1 109.7(3)
Mn2 O1 Mn1 130.76(16)
C29 O3 Mn4 116.4(3)
C29 O3 Mn3 110.4(3)
Mn4 O3 Mn3 131.01(16)
C41 N23 N24 104.8(4)
C41 N23 Mn4 115.0(3)
N24 N23 Mn4 140.0(4)
N18 N17 C30 105.2(4)
N18 N17 Mn4 142.5(4)
C30 N17 Mn4 111.9(3)
N17 N18 C32 112.2(5)
N17 N18 H18N 123.9
C32 N18 H18N 123.9
C63 N35 N36 104.9(4)
C63 N35 Mn4 112.6(3)
N36 N35 Mn4 142.3(3)
C50 N27 N28 115.5(4)
C50 N27 Mn5 126.7(3)
N28 N27 Mn5 117.5(3)
C45 N25 C49 118.5(5)
C45 N25 Mn5 126.5(4)
C49 N25 Mn5 113.9(3)
C27 N13 C23 118.6(5)
C27 N13 Mn3 115.2(4)
C23 N13 Mn3 125.9(4)
C12 N7 C16 118.5(6)
C12 N7 Mn3 127.4(5)
C16 N7 Mn3 113.4(4)
C7 N4 N3 109.9(4)
C61 N33 N34 115.0(4)
C61 N33 Mn1 126.8(4)
N34 N33 Mn1 118.2(3)
C51 N28 N27 108.7(4)
C28 N15 N16 115.6(5)
C28 N15 Mn3 125.9(4)
N16 N15 Mn3 118.5(3)
C19 N11 N12 104.5(4)
C19 N11 Mn2 114.6(3)
N12 N11 Mn2 140.9(4)
N5 N6 C10 113.1(5)
N5 N6 H6N 123.4
C10 N6 H6N 123.4
C34 N19 C38 118.2(5)
C34 N19 Mn5 127.7(4)
C38 N19 Mn5 113.2(3)
C6 N3 N4 113.4(5)
C6 N3 Mn1 128.9(4)
N4 N3 Mn1 117.7(3)
C1 N1 C5 117.4(5)
C1 N1 Mn1 128.6(4)
C5 N1 Mn1 113.7(3)
C17 N9 N10 114.4(5)
C17 N9 Mn3 128.5(4)
N10 N9 Mn3 116.8(3)
C50 N26 H26A 120.0
C50 N26 H26B 120.0
H26A N26 H26B 120.0
N23 N24 C43 112.8(4)
N23 N24 H24N 123.6
C43 N24 H24N 123.6
C8 N5 N6 104.7(4)
C8 N5 Mn2 113.2(3)
N6 N5 Mn2 142.1(4)
C56 N31 C60 118.4(5)
C56 N31 Mn1 127.6(4)
C60 N31 Mn1 113.9(3)
C18 N10 N9 110.1(4)
C39 N21 N22 114.3(5)
C39 N21 Mn5 126.5(4)
N22 N21 Mn5 118.4(3)
C62 N34 N33 108.5(4)
C6 N2 H2A 120.0
C6 N2 H2B 120.0
H2A N2 H2B 120.0
C54 N30 N29 112.0(5)
C54 N30 H30N 124.0
N29 N30 H30N 124.0
C61 N32 H32A 120.0
C61 N32 H32B 120.0
H32A N32 H32B 120.0
N35 N36 C65 113.1(4)
N35 N36 H36N 123.5
C65 N36 H36N 123.5
C40 N22 N21 109.8(4)
C21 N12 N11 110.7(5)
C21 N12 H12N 124.7
N11 N12 H12N 124.7
C29 N16 N15 109.2(4)
C52 N29 N30 104.2(4)
C52 N29 Mn2 113.7(3)
N30 N29 Mn2 142.2(4)
C28 N14 H14A 120.0
C28 N14 H14B 120.0
H14A N14 H14B 120.0
N11 C19 C20 111.7(5)
N11 C19 C18 117.2(4)
C20 C19 C18 131.1(5)
N35 C63 C64 110.6(4)
N35 C63 C62 117.6(5)
C64 C63 C62 131.6(5)
N25 C49 C48 122.1(5)
N25 C49 C50 115.6(4)
C48 C49 C50 122.3(5)
N27 C50 N26 124.2(5)
N27 C50 C49 114.2(4)
N26 C50 C49 121.5(5)
N31 C56 C57 123.3(7)
N31 C56 H56 118.4
C57 C56 H56 118.4
N25 C45 C46 122.9(6)
N25 C45 H45 118.5
C46 C45 H45 118.5
C49 C48 C47 118.0(6)
C49 C48 H48 121.0
C47 C48 H48 121.0
N29 C52 C53 111.4(5)
N29 C52 C51 117.4(5)
C53 C52 C51 131.2(5)
N1 C5 C4 123.2(6)
N1 C5 C6 114.2(5)
C4 C5 C6 122.6(6)
N19 C38 C37 122.7(6)
N19 C38 C39 115.2(5)
C37 C38 C39 122.1(6)
N3 C6 N2 123.6(5)
N3 C6 C5 115.7(5)
N2 C6 C5 120.8(5)
C17 N8 H8A 120.0
C17 N8 H8B 120.0
H8A N8 H8B 120.0
C39 N20 H20A 120.0
C39 N20 H20B 120.0
H20A N20 H20B 120.0
N10 C18 O2 126.1(5)
N10 C18 C19 117.0(4)
O2 C18 C19 116.8(4)
N33 C61 N32 124.4(5)
N33 C61 C60 114.1(5)
N32 C61 C60 121.4(5)
N31 C60 C59 122.1(6)
N31 C60 C61 116.1(5)
C59 C60 C61 121.8(6)
N34 C62 O6 126.4(5)
N34 C62 C63 116.7(4)
O6 C62 C63 116.7(4)
C10 C9 C8 105.5(5)
C10 C9 H9 127.2
C8 C9 H9 127.2
N15 C28 N14 123.9(6)
N15 C28 C27 114.3(5)
N14 C28 C27 121.6(5)
N17 C30 C31 110.0(5)
N17 C30 C29 118.4(4)
C31 C30 C29 131.5(5)
C21 C20 C19 105.5(5)
C21 C20 H20 127.2
C19 C20 H20 127.2
C46 C47 C48 120.2(6)
C46 C47 H47 119.9
C48 C47 H47 119.9
C43 C42 C41 105.2(5)
C43 C42 H42 127.4
C41 C42 H42 127.4
N23 C41 C42 110.9(5)
N23 C41 C40 116.5(4)
C42 C41 C40 132.6(5)
N4 C7 O1 126.1(5)
N4 C7 C8 117.6(5)
O1 C7 C8 116.3(4)
N13 C23 C24 122.7(7)
N13 C23 H23 118.7
C24 C23 H23 118.7
N7 C12 C13 122.3(7)
N7 C12 H12 118.9
C13 C12 H12 118.9
N9 C17 N8 124.5(6)
N9 C17 C16 114.0(6)
N8 C17 C16 121.5(6)
C54 C53 C52 105.8(5)
C54 C53 H53 127.1
C52 C53 H53 127.1
N21 C39 N20 126.2(6)
N21 C39 C38 114.8(5)
N20 C39 C38 119.0(5)
C36 C37 C38 117.9(7)
C36 C37 H37 121.0
C38 C37 H37 121.0
N5 C8 C9 110.4(5)
N5 C8 C7 118.8(5)
C9 C8 C7 130.7(5)
C65 C64 C63 105.5(5)
C65 C64 H64 127.3
C63 C64 H64 127.3
N18 C32 C31 107.3(5)
N18 C32 C33 120.3(6)
C31 C32 C33 132.4(6)
C5 C4 C3 118.0(6)
C5 C4 H4 121.0
C3 C4 H4 121.0
N13 C27 C26 123.3(6)
N13 C27 C28 115.2(5)
C26 C27 C28 121.5(6)
C47 C46 C45 118.3(6)
C47 C46 H46 120.9
C45 C46 H46 120.9
N6 C10 C9 106.3(5)
N6 C10 C11 123.0(6)
C9 C10 C11 130.7(6)
N36 C65 C64 105.9(5)
N36 C65 C66 122.4(5)
C64 C65 C66 131.6(5)
N7 C16 C15 121.6(6)
N7 C16 C17 115.5(5)
C15 C16 C17 122.8(7)
N28 C51 O5 126.6(5)
N28 C51 C52 116.5(4)
O5 C51 C52 116.8(5)
C25 C26 C27 117.2(7)
C25 C26 H26 121.4
C27 C26 H26 121.4
N30 C54 C53 106.6(5)
N30 C54 C55 122.0(6)
C53 C54 C55 131.3(6)
C3 C2 C1 117.9(6)
C3 C2 H2 121.0
C1 C2 H2 121.0
N19 C34 C35 122.0(6)
N19 C34 H34 119.0
C35 C34 H34 119.0
C32 C31 C30 105.4(5)
C32 C31 H31 127.3
C30 C31 H31 127.3
C23 C24 C25 117.5(6)
C23 C24 H24 121.2
C25 C24 H24 121.2
N16 C29 O3 126.5(4)
N16 C29 C30 116.9(4)
O3 C29 C30 116.6(5)
C32 C33 H33A 109.5
C32 C33 H33B 109.5
H33A C33 H33B 109.5
C32 C33 H33C 109.5
H33A C33 H33C 109.5
H33B C33 H33C 109.5
C65 C66 H66A 109.5
C65 C66 H66B 109.5
H66A C66 H66B 109.5
C65 C66 H66C 109.5
H66A C66 H66C 109.5
H66B C66 H66C 109.5
N24 C43 C42 106.3(5)
N24 C43 C44 122.7(6)
C42 C43 C44 131.1(6)
C56 C57 C58 119.3(7)
C56 C57 H57 120.3
C58 C57 H57 120.3
C20 C21 N12 107.5(5)
C20 C21 C22 131.9(6)
N12 C21 C22 120.5(6)
C13 C14 C15 119.8(7)
C13 C14 H14 120.1
C15 C14 H14 120.1
C14 C13 C12 118.5(7)
C14 C13 H13 120.8
C12 C13 H13 120.8
N22 C40 O4 126.2(4)
N22 C40 C41 117.2(4)
O4 C40 C41 116.5(4)
N1 C1 C2 122.9(7)
N1 C1 H1 118.6
C2 C1 H1 118.6
C14 C15 C16 119.2(8)
C14 C15 H15 120.4
C16 C15 H15 120.4
C26 C25 C24 120.7(6)
C26 C25 H25 119.7
C24 C25 H25 119.7
C21 C22 H22A 109.5
C21 C22 H22B 109.5
H22A C22 H22B 109.5
C21 C22 H22C 109.5
H22A C22 H22C 109.5
H22B C22 H22C 109.5
C10 C11 H11A 109.5
C10 C11 H11B 109.5
H11A C11 H11B 109.5
C10 C11 H11C 109.5
H11A C11 H11C 109.5
H11B C11 H11C 109.5
C2 C3 C4 120.6(6)
C2 C3 H3 119.7
C4 C3 H3 119.7
C54 C55 H55A 109.5
C54 C55 H55B 109.5
H55A C55 H55B 109.5
C54 C55 H55C 109.5
H55A C55 H55C 109.5
H55B C55 H55C 109.5
C37 C36 C35 120.4(6)
C37 C36 H36 119.8
C35 C36 H36 119.8
C58 C59 C60 119.7(7)
C58 C59 H59 120.2
C60 C59 H59 120.2
C43 C44 H44A 109.5
C43 C44 H44B 109.5
H44A C44 H44B 109.5
C43 C44 H44C 109.5
H44A C44 H44C 109.5
H44B C44 H44C 109.5
C36 C35 C34 118.7(6)
C36 C35 H35 120.6
C34 C35 H35 120.6
C59 C58 C57 117.1(7)
C59 C58 H58 121.4
C57 C58 H58 121.4

loop_
_geom_bond_atom_site_label_1
_geom_bond_atom_site_label_2
_geom_bond_distance
Mn1 N3 2.138(5)
Mn1 N33 2.155(4)
Mn1 O6 2.201(3)
Mn1 O1 2.215(3)
Mn1 N31 2.437(4)
Mn1 N1 2.521(4)
Mn2 O5 2.165(3)
Mn2 O1 2.181(3)
Mn2 O2 2.188(3)
Mn2 N5 2.218(5)
Mn2 N11 2.231(4)
Mn2 N29 2.247(5)
Mn4 O6 2.143(3)
Mn4 O3 2.153(4)
Mn4 O4 2.182(3)
Mn4 N23 2.192(4)
Mn4 N35 2.222(4)
Mn4 N17 2.223(4)
Mn5 N27 2.145(4)
Mn5 N21 2.165(4)
Mn5 O5 2.205(3)
Mn5 O4 2.210(3)
Mn5 N25 2.425(4)
Mn5 N19 2.478(4)
Mn3 N9 2.136(5)
Mn3 N15 2.143(5)
Mn3 O3 2.204(3)
Mn3 O2 2.205(3)
Mn3 N13 2.408(4)
Mn3 N7 2.479(5)
Cl1 O10 1.399(5)
Cl1 O9 1.420(6)
Cl1 O8 1.427(6)
Cl1 O7 1.434(6)
Cl3 O18 1.270(9)
Cl3 O16 1.362(7)
Cl3 O17 1.425(6)
Cl3 O15 1.476(11)
Cl4 O20 1.288(8)
Cl4 O21 1.325(9)
Cl4 O22 1.371(12)
Cl4 O19 1.403(7)
O2 C18 1.301(6)
O5 C51 1.312(6)
Cl2 O14 1.316(9)
Cl2 O13 1.365(9)
Cl2 O11 1.413(8)
Cl2 O12 1.420(13)
O6 C62 1.307(6)
O4 C40 1.304(6)
O1 C7 1.324(6)
O3 C29 1.307(6)
N23 C41 1.333(7)
N23 N24 1.340(6)
N17 N18 1.335(6)
N17 C30 1.336(7)
N18 C32 1.338(7)
N18 H18N 0.8600
N35 C63 1.338(7)
N35 N36 1.339(6)
N27 C50 1.303(7)
N27 N28 1.408(6)
N25 C45 1.330(7)
N25 C49 1.350(7)
N13 C27 1.318(8)
N13 C23 1.337(8)
N7 C12 1.331(8)
N7 C16 1.336(9)
N4 C7 1.290(7)
N4 N3 1.398(6)
N33 C61 1.304(7)
N33 N34 1.404(6)
N28 C51 1.285(7)
N15 C28 1.308(7)
N15 N16 1.383(6)
N11 C19 1.318(7)
N11 N12 1.360(6)
N6 N5 1.344(6)
N6 C10 1.344(8)
N6 H6N 0.8600
N19 C34 1.343(7)
N19 C38 1.350(8)
N3 C6 1.300(7)
N1 C1 1.340(8)
N1 C5 1.348(8)
N9 C17 1.297(7)
N9 N10 1.416(6)
N26 C50 1.339(7)
N26 H26A 0.8600
N26 H26B 0.8600
N24 C43 1.345(8)
N24 H24N 0.8600
N5 C8 1.340(7)
N31 C56 1.331(8)
N31 C60 1.338(7)
N10 C18 1.281(7)
N21 C39 1.301(7)
N21 N22 1.400(6)
N34 C62 1.295(7)
N2 C6 1.328(8)
N2 H2A 0.8600
N2 H2B 0.8600
N30 C54 1.339(8)
N30 N29 1.350(6)
N30 H30N 0.8600
N32 C61 1.323(7)
N32 H32A 0.8600
N32 H32B 0.8600
N36 C65 1.342(7)
N36 H36N 0.8600
N22 C40 1.284(6)
N12 C21 1.359(8)
N12 H12N 0.8600
N16 C29 1.292(7)
N29 C52 1.321(7)
N14 C28 1.349(8)
N14 H14A 0.8600
N14 H14B 0.8600
C19 C20 1.392(7)
C19 C18 1.485(7)
C63 C64 1.396(7)
C63 C62 1.482(7)
C49 C48 1.390(7)
C49 C50 1.465(7)
C56 C57 1.351(9)
C56 H56 0.9300
C45 C46 1.395(9)
C45 H45 0.9300
C48 C47 1.395(8)
C48 H48 0.9300
C52 C53 1.378(7)
C52 C51 1.488(7)
C5 C4 1.377(8)
C5 C6 1.489(8)
C38 C37 1.390(8)
C38 C39 1.470(8)
N8 C17 1.334(8)
N8 H8A 0.8600
N8 H8B 0.8600
N20 C39 1.326(8)
N20 H20A 0.8600
N20 H20B 0.8600
C61 C60 1.473(8)
C60 C59 1.389(8)
C9 C10 1.370(9)
C9 C8 1.409(8)
C9 H9 0.9300
C28 C27 1.486(8)
C30 C31 1.401(7)
C30 C29 1.474(7)
C20 C21 1.335(9)
C20 H20 0.9300
C47 C46 1.359(9)
C47 H47 0.9300
C42 C43 1.374(8)
C42 C41 1.399(7)
C42 H42 0.9300
C41 C40 1.485(7)
C7 C8 1.457(7)
C23 C24 1.375(9)
C23 H23 0.9300
C12 C13 1.404(9)
C12 H12 0.9300
C17 C16 1.486(9)
C53 C54 1.347(9)
C53 H53 0.9300
C37 C36 1.372(10)
C37 H37 0.9300
C64 C65 1.381(8)
C64 H64 0.9300
C32 C31 1.352(8)
C32 C33 1.520(8)
C4 C3 1.379(10)
C4 H4 0.9300
C27 C26 1.384(8)
C46 H46 0.9300
C10 C11 1.488(9)
C65 C66 1.484(8)
C16 C15 1.387(9)
C26 C25 1.372(10)
C26 H26 0.9300
C54 C55 1.516(8)
C2 C3 1.363(10)
C2 C1 1.396(8)
C2 H2 0.9300
C34 C35 1.392(8)
C34 H34 0.9300
C31 H31 0.9300
C24 C25 1.383(11)
C24 H24 0.9300
C33 H33A 0.9600
C33 H33B 0.9600
C33 H33C 0.9600
C66 H66A 0.9600
C66 H66B 0.9600
C66 H66C 0.9600
C43 C44 1.481(8)
C57 C58 1.419(11)
C57 H57 0.9300
C21 C22 1.504(8)
C14 C13 1.348(12)
C14 C15 1.373(10)
C14 H14 0.9300
C13 H13 0.9300
C1 H1 0.9300
C15 H15 0.9300
C25 H25 0.9300
C22 H22A 0.9600
C22 H22B 0.9600
C22 H22C 0.9600
C11 H11A 0.9600
C11 H11B 0.9600
C11 H11C 0.9600
C3 H3 0.9300
C55 H55A 0.9600
C55 H55B 0.9600
C55 H55C 0.9600
C36 C35 1.372(10)
C36 H36 0.9300
C59 C58 1.374(11)
C59 H59 0.9300
C44 H44A 0.9600
C44 H44B 0.9600
C44 H44C 0.9600
C35 H35 0.9300
C58 H58 0.9300

loop_
_platon_squeeze_void_nr
_platon_squeeze_void_average_x
_platon_squeeze_void_average_y
_platon_squeeze_void_average_z
_platon_squeeze_void_volume
_platon_squeeze_void_count_electrons
_platon_squeeze_void_content
1 0.500 0.745 0.250 396 163 ' '
2 1.000 0.245 0.250 396 163 ' '
3 0.138 0.181 0.221 5 1 ' '
4 0.638 0.681 0.221 5 1 ' '
5 0.362 0.681 0.279 4 1 ' '
6 0.862 0.181 0.279 4 1 ' '
7 0.500 0.255 0.750 397 164 ' '
8 1.000 0.755 0.750 397 164 ' '
9 0.138 0.819 0.721 5 1 ' '
10 0.638 0.319 0.721 5 1 ' '
11 0.362 0.319 0.779 4 1 ' '
12 0.862 0.819 0.779 4 1 ' '
